data_4121452
loop_
_publ_author_name
'Teng, Huai-Long'
'Yao, Lu'
'Wang, Chun-Jiang'

_publ_section_title
;
 Cu(I)-Catalyzed Regio- and Stereoselective [6 + 3] Cycloaddition of
 Azomethine Ylides with Tropone: An Efficient Asymmetric Access to Bridged
 Azabicyclo[4.3.1]decadienes.
;
_journal_issue 10
_journal_name_full 'Journal of the American Chemical Society'
_journal_page_first 4075
_journal_page_last 4080
_journal_paper_doi 10.1021/ja500878c
_journal_volume 136
_journal_year 2014
_chemical_formula_sum 'C17 H17 Cl N2 O3'
_chemical_formula_weight 332.78
_chemical_name_systematic
; 
 ? 
;
_space_group_IT_number 60
_symmetry_cell_setting orthorhombic
_symmetry_space_group_name_Hall '-P 2n 2ab'
_symmetry_space_group_name_H-M 'P b c n'
_atom_sites_solution_hydrogens geom
_atom_sites_solution_primary direct
_atom_sites_solution_secondary difmap
_audit_creation_method SHELXL-97
_cell_angle_alpha 90.00
_cell_angle_beta 90.00
_cell_angle_gamma 90.00
_cell_formula_units_Z 16
_cell_length_a 23.505(3)
_cell_length_b 15.5207(17)
_cell_length_c 20.919(2)
_cell_measurement_reflns_used 8212
_cell_measurement_temperature 298(2)
_cell_measurement_theta_max 23.07
_cell_measurement_theta_min 2.38
_cell_volume 7631.5(15)
_computing_cell_refinement 'Bruker SAINT'
_computing_data_collection 'Bruker APEX2'
_computing_data_reduction 'Bruker SAINT'
_computing_molecular_graphics 'Bruker SHELXTL'
_computing_publication_material 'Bruker SHELXTL'
_computing_structure_refinement 'SHELXL-97 (Sheldrick, 1997)'
_computing_structure_solution 'SHELXS-97 (Sheldrick, 1990)'
_diffrn_ambient_temperature 298(2)
_diffrn_measured_fraction_theta_full 0.992
_diffrn_measured_fraction_theta_max 0.992
_diffrn_measurement_device_type 'Bruker APEX-II CCD'
_diffrn_measurement_method '\f and \w scans'
_diffrn_radiation_monochromator graphite
_diffrn_radiation_source 'fine-focus sealed tube'
_diffrn_radiation_type MoK\a
_diffrn_radiation_wavelength 0.71073
_diffrn_reflns_av_R_equivalents 0.0000
_diffrn_reflns_av_sigmaI/netI 0.0242
_diffrn_reflns_limit_h_max 26
_diffrn_reflns_limit_h_min 0
_diffrn_reflns_limit_k_max 17
_diffrn_reflns_limit_k_min 0
_diffrn_reflns_limit_l_max 23
_diffrn_reflns_limit_l_min 0
_diffrn_reflns_number 5650
_diffrn_reflns_theta_full 23.56
_diffrn_reflns_theta_max 23.56
_diffrn_reflns_theta_min 1.57
_diffrn_standards_number 0
_exptl_absorpt_coefficient_mu 0.214
_exptl_absorpt_correction_T_max 0.9789
_exptl_absorpt_correction_T_min 0.9748
_exptl_absorpt_correction_type none
_exptl_crystal_density_diffrn 1.159
_exptl_crystal_density_method 'not measured'
_exptl_crystal_F_000 2784
_exptl_crystal_size_max 0.12
_exptl_crystal_size_mid 0.10
_exptl_crystal_size_min 0.10
_refine_diff_density_max 0.258
_refine_diff_density_min -0.230
_refine_diff_density_rms 0.065
_refine_ls_extinction_method none
_refine_ls_goodness_of_fit_ref 1.092
_refine_ls_hydrogen_treatment mixed
_refine_ls_matrix_type full
_refine_ls_number_parameters 425
_refine_ls_number_reflns 5650
_refine_ls_number_restraints 2
_refine_ls_restrained_S_all 1.092
_refine_ls_R_factor_all 0.0807
_refine_ls_R_factor_gt 0.0564
_refine_ls_shift/su_max 0.001
_refine_ls_shift/su_mean 0.000
_refine_ls_structure_factor_coef Fsqd
_refine_ls_weighting_details 'calc w=1/[\s^2^(Fo^2^)+(0.1111P)^2^+0.4847P] where P=(Fo^2^+2Fc^2^)/3'
_refine_ls_weighting_scheme calc
_refine_ls_wR_factor_gt 0.1611
_refine_ls_wR_factor_ref 0.1793
_reflns_number_gt 3876
_reflns_number_total 5650
_reflns_threshold_expression >2sigma(I)
_cod_data_source_file ja500878c_si_003.cif
_cod_data_source_block e:\121223d\work\c
_cod_depositor_comments
;
The following automatic conversions were performed:

'_symmetry_cell_setting' value 'Orthorhombic' changed to
'orthorhombic' according to
/usr/data/users/saulius/crontab/automatic-downloads/current/ACS/lib/dictionaries/cif_core.dic
dictionary named 'cif_core.dic' version 2.4.2 from 2011-04-26.

Automatic conversion script
Id: cif_fix_values 2281 2013-09-26 08:29:07Z andrius 
;
_cod_original_sg_symbol_H-M Pbcn
_cod_database_code 4121452

loop_
_symmetry_equiv_pos_as_xyz
'x, y, z'
'x+1/2, -y+1/2, -z'
'-x, y, -z+1/2'
'-x+1/2, -y+1/2, z+1/2'
'-x, -y, -z'
'-x-1/2, y-1/2, z'
'x, -y, z-1/2'
'x-1/2, y-1/2, -z-1/2'

loop_
_atom_site_label
_atom_site_type_symbol
_atom_site_fract_x
_atom_site_fract_y
_atom_site_fract_z
_atom_site_U_iso_or_equiv
_atom_site_adp_type
_atom_site_occupancy
_atom_site_symmetry_multiplicity
_atom_site_calc_flag
_atom_site_refinement_flags
C1A C 0.46230(13) 0.4764(2) 0.33342(14) 0.0744(8) Uani 1 1 d .
C2A C 0.40857(13) 0.49796(19) 0.31499(15) 0.0713(8) Uani 1 1 d .
H2A H 0.4006 0.5541 0.3023 0.086 Uiso 1 1 calc R
C3A C 0.36583(12) 0.43666(17) 0.31514(14) 0.0614(7) Uani 1 1 d .
H3A H 0.3294 0.4519 0.3021 0.074 Uiso 1 1 calc R
C4A C 0.37651(13) 0.35366(18) 0.33430(13) 0.0631(7) Uani 1 1 d .
C5A C 0.43124(17) 0.3345(2) 0.3525(2) 0.1060(13) Uani 1 1 d .
H5A H 0.4395 0.2786 0.3658 0.127 Uiso 1 1 calc R
C6A C 0.47433(17) 0.3945(3) 0.3520(2) 0.1027(12) Uani 1 1 d .
H6A H 0.5110 0.3792 0.3641 0.123 Uiso 1 1 calc R
C7A C 0.33263(12) 0.28314(17) 0.33512(13) 0.0615(7) Uani 1 1 d .
H7A H 0.3347 0.2556 0.3772 0.074 Uiso 1 1 calc R
C8A C 0.34624(13) 0.21218(17) 0.28417(14) 0.0679(8) Uani 1 1 d .
H8A H 0.3829 0.1860 0.2951 0.081 Uiso 1 1 calc R
C9A C 0.30154(13) 0.14382(16) 0.28788(13) 0.0595(7) Uani 1 1 d .
C10A C 0.24110(13) 0.17136(15) 0.28624(14) 0.0641(8) Uani 1 1 d .
H10A H 0.2177 0.1230 0.3010 0.077 Uiso 1 1 calc R
C11A C 0.23280(12) 0.24807(15) 0.33414(12) 0.0585(7) Uani 1 1 d .
H11A H 0.2360 0.2248 0.3775 0.070 Uiso 1 1 calc R
C12A C 0.22160(17) 0.1957(2) 0.22097(18) 0.0844(10) Uani 1 1 d .
H12A H 0.1839 0.1837 0.2110 0.101 Uiso 1 1 calc R
C13A C 0.2526(2) 0.2329(3) 0.17554(18) 0.0982(12) Uani 1 1 d .
H13A H 0.2331 0.2433 0.1377 0.118 Uiso 1 1 calc R
C14A C 0.3110(3) 0.2597(2) 0.17493(17) 0.1017(14) Uani 1 1 d .
H14A H 0.3225 0.2878 0.1378 0.122 Uiso 1 1 calc R
C15A C 0.35110(18) 0.25079(18) 0.21896(18) 0.0833(10) Uani 1 1 d .
H15A H 0.3869 0.2712 0.2078 0.100 Uiso 1 1 calc R
C16A C 0.17420(12) 0.28477(17) 0.32711(13) 0.0593(7) Uani 1 1 d .
C17A C 0.07666(15) 0.2549(2) 0.3342(2) 0.0988(12) Uani 1 1 d .
H17A H 0.0706 0.3032 0.3621 0.148 Uiso 1 1 calc R
H17B H 0.0516 0.2088 0.3462 0.148 Uiso 1 1 calc R
H17C H 0.0690 0.2717 0.2909 0.148 Uiso 1 1 calc R
C1B C 0.95853(13) 0.76069(19) 0.49073(15) 0.0712(8) Uani 1 1 d .
C2B C 0.90190(14) 0.74291(18) 0.48620(16) 0.0723(8) Uani 1 1 d .
H2B H 0.8900 0.6874 0.4762 0.087 Uiso 1 1 calc R
C3B C 0.86207(12) 0.80704(16) 0.49631(13) 0.0610(7) Uani 1 1 d .
H3B H 0.8235 0.7942 0.4930 0.073 Uiso 1 1 calc R
C4B C 0.87867(11) 0.88975(15) 0.51129(12) 0.0518(6) Uani 1 1 d .
C5B C 0.93655(12) 0.90581(18) 0.51691(15) 0.0677(8) Uani 1 1 d .
H5B H 0.9488 0.9609 0.5279 0.081 Uiso 1 1 calc R
C6B C 0.97625(13) 0.8421(2) 0.50666(17) 0.0775(9) Uani 1 1 d .
H6B H 1.0148 0.8542 0.5105 0.093 Uiso 1 1 calc R
C7B C 0.83701(10) 0.96278(15) 0.52196(13) 0.0508(6) Uani 1 1 d .
H7B H 0.8461 0.9880 0.5637 0.061 Uiso 1 1 calc R
C8B C 0.84505(11) 1.03604(16) 0.47089(14) 0.0576(7) Uani 1 1 d .
H8B H 0.8831 1.0608 0.4762 0.069 Uiso 1 1 calc R
C9B C 0.80177(11) 1.10538(15) 0.48423(12) 0.0500(6) Uani 1 1 d .
C10B C 0.74141(11) 1.07951(14) 0.49243(12) 0.0495(6) Uani 1 1 d .
H10B H 0.7205 1.1279 0.5113 0.059 Uiso 1 1 calc R
C11B C 0.74002(11) 1.00228(14) 0.54053(11) 0.0481(6) Uani 1 1 d .
H11B H 0.7512 1.0250 0.5824 0.058 Uiso 1 1 calc R
C12B C 0.71350(12) 1.05556(16) 0.43084(14) 0.0588(7) Uani 1 1 d .
H12B H 0.6748 1.0671 0.4281 0.071 Uiso 1 1 calc R
C13B C 0.73666(14) 1.02004(19) 0.37965(14) 0.0695(8) Uani 1 1 d .
H13B H 0.7115 1.0099 0.3461 0.083 Uiso 1 1 calc R
C14B C 0.79450(16) 0.99460(18) 0.36747(14) 0.0729(9) Uani 1 1 d .
H14B H 0.8006 0.9702 0.3275 0.087 Uiso 1 1 calc R
C15B C 0.84035(14) 1.00020(17) 0.40367(15) 0.0669(8) Uani 1 1 d .
H15B H 0.8739 0.9796 0.3857 0.080 Uiso 1 1 calc R
C16B C 0.68047(11) 0.96797(16) 0.54731(12) 0.0515(6) Uani 1 1 d .
C17B C 0.58743(13) 1.0049(2) 0.5762(2) 0.0916(11) Uani 1 1 d .
H17D H 0.5692 0.9928 0.5361 0.137 Uiso 1 1 calc R
H17E H 0.5677 1.0509 0.5974 0.137 Uiso 1 1 calc R
H17F H 0.5866 0.9543 0.6025 0.137 Uiso 1 1 calc R
Cl1A Cl 0.51645(4) 0.55325(7) 0.33460(5) 0.1006(4) Uani 1 1 d .
Cl1B Cl 1.00848(4) 0.68055(6) 0.47768(6) 0.1149(4) Uani 1 1 d .
N1A N 0.27478(10) 0.31618(13) 0.32770(10) 0.0590(6) Uani 1 1 d D
H1A1 H 0.2709(12) 0.3379(17) 0.2898(7) 0.071 Uiso 1 1 d D
N2A N 0.32014(11) 0.06644(13) 0.29303(11) 0.0636(6) Uani 1 1 d .
N1B N 0.77891(9) 0.93268(12) 0.52540(10) 0.0485(5) Uani 1 1 d D
H1B1 H 0.7683(10) 0.9092(16) 0.4902(8) 0.058 Uiso 1 1 d D
N2B N 0.82210(9) 1.18197(13) 0.48956(11) 0.0577(6) Uani 1 1 d .
O1A O 0.27546(8) 0.00585(11) 0.29579(10) 0.0705(6) Uani 1 1 d .
H1A H 0.2887 -0.0430 0.2958 0.106 Uiso 1 1 calc R
O2A O 0.16309(9) 0.35689(12) 0.31108(11) 0.0794(6) Uani 1 1 d .
O3A O 0.13460(10) 0.22653(13) 0.33955(11) 0.0829(6) Uani 1 1 d .
O1B O 0.77890(8) 1.24349(10) 0.50153(9) 0.0625(5) Uani 1 1 d .
H1B H 0.7935 1.2906 0.5084 0.094 Uiso 1 1 calc R
O2B O 0.66585(8) 0.89517(11) 0.53743(10) 0.0702(6) Uani 1 1 d .
O3B O 0.64496(8) 1.02973(11) 0.56501(10) 0.0660(5) Uani 1 1 d .

loop_
_atom_site_aniso_label
_atom_site_aniso_U_11
_atom_site_aniso_U_22
_atom_site_aniso_U_33
_atom_site_aniso_U_23
_atom_site_aniso_U_13
_atom_site_aniso_U_12
C1A 0.0665(19) 0.083(2) 0.073(2) -0.0176(17) -0.0001(15) -0.0055(17)
C2A 0.074(2) 0.0552(17) 0.085(2) -0.0030(15) 0.0104(16) -0.0062(15)
C3A 0.0640(17) 0.0525(16) 0.0679(18) -0.0033(14) 0.0027(13) 0.0002(13)
C4A 0.081(2) 0.0504(16) 0.0580(17) -0.0015(13) -0.0106(14) 0.0005(14)
C5A 0.105(3) 0.072(2) 0.140(3) 0.016(2) -0.047(2) 0.005(2)
C6A 0.085(2) 0.091(3) 0.132(3) -0.001(2) -0.036(2) 0.002(2)
C7A 0.087(2) 0.0438(15) 0.0535(16) 0.0056(12) -0.0056(13) 0.0004(14)
C8A 0.087(2) 0.0401(15) 0.076(2) 0.0039(14) 0.0059(15) 0.0060(14)
C9A 0.093(2) 0.0341(14) 0.0509(16) 0.0016(12) 0.0005(14) 0.0063(13)
C10A 0.087(2) 0.0291(14) 0.076(2) -0.0041(12) -0.0045(15) 0.0030(13)
C11A 0.089(2) 0.0369(14) 0.0494(15) 0.0055(11) 0.0021(13) -0.0063(13)
C12A 0.124(3) 0.0608(19) 0.068(2) -0.0240(18) -0.023(2) 0.0310(19)
C13A 0.162(4) 0.075(2) 0.058(2) -0.0163(19) -0.017(2) 0.040(3)
C14A 0.198(5) 0.057(2) 0.049(2) 0.0019(16) 0.024(3) 0.012(3)
C15A 0.129(3) 0.0484(18) 0.072(2) -0.0044(16) 0.033(2) -0.0031(18)
C16A 0.085(2) 0.0360(15) 0.0572(17) -0.0046(12) 0.0101(13) -0.0019(14)
C17A 0.090(3) 0.075(2) 0.131(3) 0.000(2) 0.034(2) -0.0046(19)
C1B 0.068(2) 0.0566(18) 0.089(2) 0.0038(15) -0.0074(15) 0.0189(15)
C2B 0.083(2) 0.0403(15) 0.093(2) -0.0106(14) -0.0117(16) 0.0123(14)
C3B 0.0649(17) 0.0460(15) 0.0722(18) -0.0074(14) -0.0100(13) 0.0018(13)
C4B 0.0614(17) 0.0425(15) 0.0515(15) -0.0021(11) -0.0073(12) 0.0029(12)
C5B 0.0639(19) 0.0484(16) 0.091(2) -0.0080(15) -0.0102(15) -0.0001(13)
C6B 0.0580(18) 0.066(2) 0.108(3) 0.0020(18) -0.0122(16) 0.0055(15)
C7B 0.0605(16) 0.0367(13) 0.0553(15) -0.0072(11) -0.0060(11) -0.0002(11)
C8B 0.0563(16) 0.0337(13) 0.083(2) -0.0004(13) 0.0052(13) -0.0047(11)
C9B 0.0601(16) 0.0324(13) 0.0574(15) -0.0006(11) -0.0015(12) -0.0027(11)
C10B 0.0597(15) 0.0288(13) 0.0601(16) -0.0024(11) 0.0029(12) -0.0005(11)
C11B 0.0665(16) 0.0310(13) 0.0466(13) -0.0065(10) 0.0025(11) -0.0003(11)
C12B 0.0629(16) 0.0459(15) 0.0677(19) 0.0097(13) -0.0072(14) -0.0006(12)
C13B 0.096(2) 0.0596(18) 0.0533(17) 0.0059(14) -0.0113(16) -0.0059(16)
C14B 0.112(3) 0.0588(18) 0.0479(16) 0.0046(14) 0.0100(17) 0.0127(18)
C15B 0.082(2) 0.0498(17) 0.069(2) 0.0104(14) 0.0246(17) 0.0124(14)
C16B 0.0680(17) 0.0344(14) 0.0521(15) -0.0033(11) 0.0092(12) 0.0005(12)
C17B 0.065(2) 0.061(2) 0.148(3) -0.010(2) 0.026(2) -0.0026(15)
Cl1A 0.0736(6) 0.1061(7) 0.1220(8) -0.0264(6) 0.0023(5) -0.0172(5)
Cl1B 0.0989(7) 0.0769(6) 0.1689(11) 0.0041(6) 0.0131(6) 0.0395(5)
N1A 0.0842(16) 0.0396(12) 0.0532(13) 0.0001(10) -0.0014(11) -0.0004(11)
N2A 0.0960(18) 0.0364(12) 0.0582(14) 0.0016(10) 0.0021(12) 0.0072(12)
N1B 0.0578(13) 0.0352(11) 0.0525(13) -0.0026(9) 0.0030(10) 0.0014(9)
N2B 0.0675(14) 0.0344(12) 0.0711(15) 0.0006(10) -0.0056(11) -0.0047(10)
O1A 0.0974(15) 0.0328(10) 0.0812(13) 0.0038(9) 0.0011(11) 0.0038(9)
O2A 0.0900(15) 0.0376(11) 0.1105(18) 0.0045(11) 0.0063(12) -0.0007(9)
O3A 0.0933(16) 0.0510(12) 0.1045(17) 0.0129(11) 0.0262(12) -0.0052(11)
O1B 0.0815(13) 0.0297(9) 0.0763(13) -0.0078(9) -0.0050(10) 0.0004(8)
O2B 0.0755(13) 0.0343(11) 0.1009(15) -0.0096(10) 0.0195(10) -0.0050(9)
O3B 0.0640(12) 0.0372(10) 0.0967(15) -0.0123(9) 0.0176(10) -0.0014(8)

loop_
_atom_type_symbol
_atom_type_description
_atom_type_scat_dispersion_real
_atom_type_scat_dispersion_imag
_atom_type_scat_source
C C 0.0033 0.0016 'International Tables Vol C Tables 4.2.6.8 and 6.1.1.4'
H H 0.0000 0.0000 'International Tables Vol C Tables 4.2.6.8 and 6.1.1.4'
N N 0.0061 0.0033 'International Tables Vol C Tables 4.2.6.8 and 6.1.1.4'
O O 0.0106 0.0060 'International Tables Vol C Tables 4.2.6.8 and 6.1.1.4'
Cl Cl 0.1484 0.1585 'International Tables Vol C Tables 4.2.6.8 and 6.1.1.4'

loop_
_geom_angle_atom_site_label_1
_geom_angle_atom_site_label_2
_geom_angle_atom_site_label_3
_geom_angle
C6A C1A C2A 120.2(3)
C6A C1A Cl1A 118.9(3)
C2A C1A Cl1A 120.9(3)
C1A C2A C3A 120.3(3)
C1A C2A H2A 119.9
C3A C2A H2A 119.9
C4A C3A C2A 120.9(3)
C4A C3A H3A 119.6
C2A C3A H3A 119.6
C3A C4A C5A 117.1(3)
C3A C4A C7A 124.1(3)
C5A C4A C7A 118.7(3)
C4A C5A C6A 122.7(3)
C4A C5A H5A 118.7
C6A C5A H5A 118.7
C1A C6A C5A 118.8(3)
C1A C6A H6A 120.6
C5A C6A H6A 120.6
N1A C7A C4A 112.4(2)
N1A C7A C8A 111.4(2)
C4A C7A C8A 111.3(2)
N1A C7A H7A 107.1
C4A C7A H7A 107.1
C8A C7A H7A 107.1
C15A C8A C9A 112.7(3)
C15A C8A C7A 110.8(2)
C9A C8A C7A 108.7(2)
C15A C8A H8A 108.2
C9A C8A H8A 108.2
C7A C8A H8A 108.2
N2A C9A C10A 126.7(3)
N2A C9A C8A 115.4(3)
C10A C9A C8A 117.9(2)
C9A C10A C12A 112.9(3)
C9A C10A C11A 108.8(2)
C12A C10A C11A 110.8(2)
C9A C10A H10A 108.1
C12A C10A H10A 108.1
C11A C10A H10A 108.1
N1A C11A C16A 109.8(2)
N1A C11A C10A 114.1(2)
C16A C11A C10A 109.9(2)
N1A C11A H11A 107.6
C16A C11A H11A 107.6
C10A C11A H11A 107.6
C13A C12A C10A 126.7(4)
C13A C12A H12A 116.7
C10A C12A H12A 116.7
C12A C13A C14A 131.1(4)
C12A C13A H13A 114.5
C14A C13A H13A 114.5
C15A C14A C13A 130.1(3)
C15A C14A H14A 114.9
C13A C14A H14A 114.9
C14A C15A C8A 128.4(4)
C14A C15A H15A 115.8
C8A C15A H15A 115.8
O2A C16A O3A 122.7(3)
O2A C16A C11A 125.7(3)
O3A C16A C11A 111.6(2)
O3A C17A H17A 109.5
O3A C17A H17B 109.5
H17A C17A H17B 109.5
O3A C17A H17C 109.5
H17A C17A H17C 109.5
H17B C17A H17C 109.5
C2B C1B C6B 120.0(3)
C2B C1B Cl1B 120.4(2)
C6B C1B Cl1B 119.6(2)
C1B C2B C3B 120.3(3)
C1B C2B H2B 119.8
C3B C2B H2B 119.8
C4B C3B C2B 120.9(3)
C4B C3B H3B 119.5
C2B C3B H3B 119.5
C3B C4B C5B 117.7(2)
C3B C4B C7B 123.2(2)
C5B C4B C7B 119.1(2)
C6B C5B C4B 121.5(3)
C6B C5B H5B 119.2
C4B C5B H5B 119.2
C1B C6B C5B 119.6(3)
C1B C6B H6B 120.2
C5B C6B H6B 120.2
N1B C7B C4B 112.11(19)
N1B C7B C8B 112.4(2)
C4B C7B C8B 111.3(2)
N1B C7B H7B 106.9
C4B C7B H7B 106.9
C8B C7B H7B 106.9
C9B C8B C15B 112.6(2)
C9B C8B C7B 108.0(2)
C15B C8B C7B 110.9(2)
C9B C8B H8B 108.4
C15B C8B H8B 108.4
C7B C8B H8B 108.4
N2B C9B C10B 126.5(2)
N2B C9B C8B 115.2(2)
C10B C9B C8B 118.3(2)
C9B C10B C12B 112.8(2)
C9B C10B C11B 107.5(2)
C12B C10B C11B 110.79(19)
C9B C10B H10B 108.5
C12B C10B H10B 108.5
C11B C10B H10B 108.5
N1B C11B C16B 110.08(19)
N1B C11B C10B 114.6(2)
C16B C11B C10B 110.5(2)
N1B C11B H11B 107.1
C16B C11B H11B 107.1
C10B C11B H11B 107.1
C13B C12B C10B 128.5(3)
C13B C12B H12B 115.8
C10B C12B H12B 115.8
C12B C13B C14B 130.3(3)
C12B C13B H13B 114.8
C14B C13B H13B 114.8
C15B C14B C13B 130.7(3)
C15B C14B H14B 114.7
C13B C14B H14B 114.7
C14B C15B C8B 128.0(3)
C14B C15B H15B 116.0
C8B C15B H15B 116.0
O2B C16B O3B 123.4(2)
O2B C16B C11B 125.7(2)
O3B C16B C11B 110.9(2)
O3B C17B H17D 109.5
O3B C17B H17E 109.5
H17D C17B H17E 109.5
O3B C17B H17F 109.5
H17D C17B H17F 109.5
H17E C17B H17F 109.5
C11A N1A C7A 111.5(2)
C11A N1A H1A1 107.2(19)
C7A N1A H1A1 109.4(19)
C9A N2A O1A 111.9(2)
C7B N1B C11B 111.45(18)
C7B N1B H1B1 111.7(17)
C11B N1B H1B1 108.7(18)
C9B N2B O1B 111.9(2)
N2A O1A H1A 109.5
C16A O3A C17A 116.3(2)
N2B O1B H1B 109.5
C16B O3B C17B 116.6(2)

loop_
_geom_bond_atom_site_label_1
_geom_bond_atom_site_label_2
_geom_bond_distance
C1A C6A 1.360(5)
C1A C2A 1.362(4)
C1A Cl1A 1.744(3)
C2A C3A 1.384(4)
C2A H2A 0.9300
C3A C4A 1.372(4)
C3A H3A 0.9300
C4A C5A 1.375(4)
C4A C7A 1.504(4)
C5A C6A 1.376(5)
C5A H5A 0.9300
C6A H6A 0.9300
C7A N1A 1.462(4)
C7A C8A 1.566(4)
C7A H7A 0.9800
C8A C15A 1.494(5)
C8A C9A 1.495(4)
C8A H8A 0.9800
C9A N2A 1.283(3)
C9A C10A 1.484(4)
C10A C12A 1.489(5)
C10A C11A 1.568(4)
C10A H10A 0.9800
C11A N1A 1.452(3)
C11A C16A 1.498(4)
C11A H11A 0.9800
C12A C13A 1.329(6)
C12A H12A 0.9300
C13A C14A 1.434(6)
C13A H13A 0.9300
C14A C15A 1.326(6)
C14A H14A 0.9300
C15A H15A 0.9300
C16A O2A 1.197(3)
C16A O3A 1.323(3)
C17A O3A 1.436(4)
C17A H17A 0.9600
C17A H17B 0.9600
C17A H17C 0.9600
C1B C2B 1.363(4)
C1B C6B 1.372(4)
C1B Cl1B 1.732(3)
C2B C3B 1.383(4)
C2B H2B 0.9300
C3B C4B 1.378(3)
C3B H3B 0.9300
C4B C5B 1.388(4)
C4B C7B 1.514(3)
C5B C6B 1.376(4)
C5B H5B 0.9300
C6B H6B 0.9300
C7B N1B 1.445(3)
C7B C8B 1.572(4)
C7B H7B 0.9800
C8B C9B 1.507(3)
C8B C15B 1.516(4)
C8B H8B 0.9800
C9B N2B 1.286(3)
C9B C10B 1.485(4)
C10B C12B 1.493(4)
C10B C11B 1.565(3)
C10B H10B 0.9800
C11B N1B 1.450(3)
C11B C16B 1.504(4)
C11B H11B 0.9800
C12B C13B 1.322(4)
C12B H12B 0.9300
C13B C14B 1.438(4)
C13B H13B 0.9300
C14B C15B 1.320(4)
C14B H14B 0.9300
C15B H15B 0.9300
C16B O2B 1.199(3)
C16B O3B 1.324(3)
C17B O3B 1.425(3)
C17B H17D 0.9600
C17B H17E 0.9600
C17B H17F 0.9600
N1A H1A1 0.867(10)
N2A O1A 1.411(3)
N1B H1B1 0.859(10)
N2B O1B 1.416(3)
O1A H1A 0.8200
O1B H1B 0.8200

loop_
_geom_hbond_atom_site_label_D
_geom_hbond_atom_site_label_H
_geom_hbond_atom_site_label_A
_geom_hbond_distance_DH
_geom_hbond_distance_HA
_geom_hbond_distance_DA
_geom_hbond_angle_DHA
_geom_hbond_site_symmetry_A
O1A H1A O2A 0.82 1.95 2.745(3) 163.4 6_655
O1B H1B O2B 0.82 1.98 2.792(2) 170.7 6_765

loop_
_geom_torsion_atom_site_label_1
_geom_torsion_atom_site_label_2
_geom_torsion_atom_site_label_3
_geom_torsion_atom_site_label_4
_geom_torsion
C6A C1A C2A C3A 0.1(5)
Cl1A C1A C2A C3A -179.1(2)
C1A C2A C3A C4A 0.6(4)
C2A C3A C4A C5A -0.6(4)
C2A C3A C4A C7A -179.3(3)
C3A C4A C5A C6A -0.1(6)
C7A C4A C5A C6A 178.6(4)
C2A C1A C6A C5A -0.8(6)
Cl1A C1A C6A C5A 178.4(3)
C4A C5A C6A C1A 0.8(7)
C3A C4A C7A N1A -13.3(4)
C5A C4A C7A N1A 168.0(3)
C3A C4A C7A C8A 112.5(3)
C5A C4A C7A C8A -66.2(4)
N1A C7A C8A C15A 70.1(3)
C4A C7A C8A C15A -56.2(3)
N1A C7A C8A C9A -54.2(3)
C4A C7A C8A C9A 179.4(2)
C15A C8A C9A N2A 108.2(3)
C7A C8A C9A N2A -128.6(3)
C15A C8A C9A C10A -72.6(3)
C7A C8A C9A C10A 50.6(3)
N2A C9A C10A C12A -104.7(3)
C8A C9A C10A C12A 76.3(3)
N2A C9A C10A C11A 131.9(3)
C8A C9A C10A C11A -47.2(3)
C9A C10A C11A N1A 48.7(3)
C12A C10A C11A N1A -76.0(3)
C9A C10A C11A C16A 172.5(2)
C12A C10A C11A C16A 47.8(3)
C9A C10A C12A C13A -33.6(4)
C11A C10A C12A C13A 88.7(4)
C10A C12A C13A C14A 0.0(6)
C12A C13A C14A C15A 3.8(7)
C13A C14A C15A C8A -2.5(6)
C9A C8A C15A C14A 29.4(4)
C7A C8A C15A C14A -92.6(4)
N1A C11A C16A O2A 8.3(4)
C10A C11A C16A O2A -118.1(3)
N1A C11A C16A O3A -173.2(2)
C10A C11A C16A O3A 60.5(3)
C6B C1B C2B C3B 1.3(5)
Cl1B C1B C2B C3B -179.7(2)
C1B C2B C3B C4B -0.2(5)
C2B C3B C4B C5B -1.1(4)
C2B C3B C4B C7B 179.1(3)
C3B C4B C5B C6B 1.3(4)
C7B C4B C5B C6B -178.9(3)
C2B C1B C6B C5B -1.1(5)
Cl1B C1B C6B C5B 179.9(3)
C4B C5B C6B C1B -0.2(5)
C3B C4B C7B N1B 9.8(4)
C5B C4B C7B N1B -169.9(2)
C3B C4B C7B C8B -117.0(3)
C5B C4B C7B C8B 63.2(3)
N1B C7B C8B C9B 52.6(3)
C4B C7B C8B C9B 179.3(2)
N1B C7B C8B C15B -71.3(3)
C4B C7B C8B C15B 55.4(3)
C15B C8B C9B N2B -109.8(3)
C7B C8B C9B N2B 127.4(2)
C15B C8B C9B C10B 72.6(3)
C7B C8B C9B C10B -50.2(3)
N2B C9B C10B C12B 108.7(3)
C8B C9B C10B C12B -73.9(3)
N2B C9B C10B C11B -128.8(3)
C8B C9B C10B C11B 48.5(3)
C9B C10B C11B N1B -50.4(3)
C12B C10B C11B N1B 73.2(3)
C9B C10B C11B C16B -175.58(19)
C12B C10B C11B C16B -51.9(3)
C9B C10B C12B C13B 31.5(4)
C11B C10B C12B C13B -89.2(3)
C10B C12B C13B C14B -0.5(5)
C12B C13B C14B C15B -0.6(6)
C13B C14B C15B C8B 0.3(5)
C9B C8B C15B C14B -29.3(4)
C7B C8B C15B C14B 91.9(3)
N1B C11B C16B O2B -4.9(4)
C10B C11B C16B O2B 122.8(3)
N1B C11B C16B O3B 176.1(2)
C10B C11B C16B O3B -56.2(3)
C16A C11A N1A C7A 179.3(2)
C10A C11A N1A C7A -56.9(3)
C4A C7A N1A C11A -175.1(2)
C8A C7A N1A C11A 59.2(3)
C10A C9A N2A O1A 1.3(4)
C8A C9A N2A O1A -179.6(2)
C4B C7B N1B C11B 175.6(2)
C8B C7B N1B C11B -58.1(3)
C16B C11B N1B C7B -176.9(2)
C10B C11B N1B C7B 57.7(3)
C10B C9B N2B O1B -3.1(4)
C8B C9B N2B O1B 179.5(2)
O2A C16A O3A C17A -1.4(4)
C11A C16A O3A C17A 180.0(3)
O2B C16B O3B C17B 3.9(4)
C11B C16B O3B C17B -177.1(3)
